data_4309008
loop_
_publ_author_name
'Carlos Platas-Iglesias'
'David Esteban-G\'omez'
'Teresa Enr\'iquez-P\'erez'
'Fernando Avecilla'
'Andr\'es de Blas'
'Teresa Rodr\'iguez-Blas'

_publ_section_title
;
Lead(II) Thiocyanate Complexes with Bibracchial Lariat Ethers: An X-ray
and DFT Study
;
_journal_name_full 'Inorganic Chemistry'
_journal_page_first 2224
_journal_page_last 2233
_journal_paper_doi 10.1021/ic048768y
_journal_volume 44
_journal_year 2005
_chemical_formula_moiety 'C42 H48 N6 O6 Pb S2'
_chemical_formula_sum 'C42 H48 N6 O6 Pb S2'
_chemical_formula_weight 1004.17
_chemical_name_systematic
; 
 ? 
;
_space_group_IT_number 15
_symmetry_cell_setting monoclinic
_symmetry_space_group_name_Hall '-C 2yc'
_symmetry_space_group_name_H-M 'C 1 2/c 1'
_atom_sites_solution_hydrogens geom
_atom_sites_solution_primary direct
_atom_sites_solution_secondary difmap
_audit_creation_method SHELXL-97
_cell_angle_alpha 90.000(2)
_cell_angle_beta 96.234(2)
_cell_angle_gamma 90.000(2)
_cell_formula_units_Z 4
_cell_length_a 27.180(3)
_cell_length_b 10.6622(11)
_cell_length_c 15.005(5)
_cell_measurement_temperature 293(2)
_cell_volume 4322.7(16)
_computing_cell_refinement 'Siemens SAINT'
_computing_data_collection 'Siemens SMART'
_computing_data_reduction 'Siemens SHELXTL'
_computing_molecular_graphics 'Siemens SHELXTL'
_computing_publication_material 'Siemens SHELXTL'
_computing_structure_refinement 'SHELXL-97 (Sheldrick, 1997)'
_computing_structure_solution 'SHELXS-97 (Sheldrick, 1990)'
_diffrn_ambient_temperature 293(2)
_diffrn_measured_fraction_theta_full 0.999
_diffrn_measured_fraction_theta_max 0.999
_diffrn_measurement_device_type 'Bruker CCD area detector'
_diffrn_measurement_method 'phi and omega scans'
_diffrn_radiation_monochromator graphite
_diffrn_radiation_source 'fine-focus sealed tube'
_diffrn_radiation_type MoK\a
_diffrn_radiation_wavelength 0.71073
_diffrn_reflns_av_R_equivalents 0.0492
_diffrn_reflns_av_sigmaI/netI 0.0589
_diffrn_reflns_limit_h_max 36
_diffrn_reflns_limit_h_min -29
_diffrn_reflns_limit_k_max 11
_diffrn_reflns_limit_k_min -14
_diffrn_reflns_limit_l_max 19
_diffrn_reflns_limit_l_min -19
_diffrn_reflns_number 14968
_diffrn_reflns_theta_full 28.28
_diffrn_reflns_theta_max 28.28
_diffrn_reflns_theta_min 2.05
_diffrn_standards_interval_count 'set of frames'
_diffrn_standards_number '50 first frames'
_exptl_absorpt_coefficient_mu 4.052
_exptl_absorpt_correction_T_max 0.5816
_exptl_absorpt_correction_T_min 0.2141
_exptl_absorpt_correction_type multi-scan
_exptl_absorpt_process_details 'Sadabs (Scheldrick, 1996)'
_exptl_crystal_colour Yellow
_exptl_crystal_density_diffrn 1.543
_exptl_crystal_density_method 'not measured'
_exptl_crystal_description Prism
_exptl_crystal_F_000 2016
_exptl_crystal_size_max 0.55
_exptl_crystal_size_mid 0.55
_exptl_crystal_size_min 0.15
_refine_diff_density_max 1.114
_refine_diff_density_min -1.197
_refine_diff_density_rms 0.092
_refine_ls_extinction_method none
_refine_ls_goodness_of_fit_ref 0.892
_refine_ls_hydrogen_treatment mixed
_refine_ls_matrix_type full
_refine_ls_number_parameters 260
_refine_ls_number_reflns 5367
_refine_ls_number_restraints 0
_refine_ls_restrained_S_all 0.892
_refine_ls_R_factor_all 0.0698
_refine_ls_R_factor_gt 0.0332
_refine_ls_shift/su_max 0.001
_refine_ls_shift/su_mean 0.000
_refine_ls_structure_factor_coef Fsqd
_refine_ls_weighting_details 'calc w=1/[\s^2^(Fo^2^)+(0.0454P)^2^+0.0000P] where P=(Fo^2^+2Fc^2^)/3'
_refine_ls_weighting_scheme calc
_refine_ls_wR_factor_gt 0.0765
_refine_ls_wR_factor_ref 0.0849
_reflns_number_gt 3247
_reflns_number_total 5367
_reflns_threshold_expression >2sigma(I)
_cod_data_source_file ic048768ysi20040902_115139_2.cif
_cod_data_source_block compound2
_cod_depositor_comments
;
The following automatic conversions were performed:
'_symmetry_cell_setting' value 'Monoclinic' changed to 'monoclinic'
according to '/home/saulius/struct/CIF-dictionaries/cif_core.dic'
dictionary named 'cif_core.dic' version 2.4.1 from
2010-06-29.

'_exptl_absorpt_correction_type' value 'Multi-scan' changed
to 'multi-scan' according to
'/home/saulius/struct/CIF-dictionaries/cif_core.dic' dictionary named
'cif_core.dic' version 2.4.1 from 2010-06-29.

Automatic conversion script
Id: cif_fix_enum 1527 2010-12-29 10:47:43Z saulius 
;
_cod_original_cell_volume 4322.8(16)
_cod_database_code 4309008

loop_
_symmetry_equiv_pos_as_xyz
'x, y, z'
'-x, y, -z+1/2'
'x+1/2, y+1/2, z'
'-x+1/2, y+1/2, -z+1/2'
'-x, -y, -z'
'x, -y, z-1/2'
'-x+1/2, -y+1/2, -z'
'x+1/2, -y+1/2, z-1/2'

loop_
_atom_site_label
_atom_site_type_symbol
_atom_site_fract_x
_atom_site_fract_y
_atom_site_fract_z
_atom_site_U_iso_or_equiv
_atom_site_adp_type
_atom_site_occupancy
_atom_site_symmetry_multiplicity
_atom_site_calc_flag
_atom_site_refinement_flags
_atom_site_disorder_assembly
_atom_site_disorder_group
Pb1 Pb 0.2500 0.2500 0.5000 0.04129(8) Uani 1 2 d S . .
S1S S 0.31818(6) 0.15598(15) 0.64931(11) 0.0806(5) Uani 1 1 d . . .
C1S C 0.3131(2) 0.2765(6) 0.7192(4) 0.0716(18) Uani 1 1 d . . .
N1S N 0.3097(2) 0.3462(5) 0.7724(3) 0.0927(19) Uani 1 1 d . . .
N1 N 0.04644(17) 0.0326(4) 0.8497(3) 0.0685(12) Uani 1 1 d . . .
O1 O -0.04225(17) -0.0423(5) 0.8804(4) 0.1059(16) Uani 1 1 d . . .
H1O H -0.0194 0.0068 0.8761 0.159 Uiso 1 1 calc R . .
C1 C -0.0594(3) -0.2613(8) 0.8826(6) 0.104(3) Uani 1 1 d . . .
H1 H -0.0929 -0.2467 0.8847 0.125 Uiso 1 1 calc R . .
O2 O 0.27886(13) 0.0198(3) 0.4374(2) 0.0570(9) Uani 1 1 d . . .
N2 N 0.16760(13) 0.2527(3) 0.6036(2) 0.0445(7) Uani 1 1 d . . .
C2 C -0.0251(3) -0.1626(7) 0.8777(4) 0.0781(18) Uani 1 1 d . . .
O3 O 0.18834(13) 0.0430(3) 0.4955(2) 0.0553(8) Uani 1 1 d . . .
C3 C 0.0241(2) -0.1901(7) 0.8614(4) 0.0692(15) Uani 1 1 d . . .
C4 C 0.0387(3) -0.3135(7) 0.8588(4) 0.0842(19) Uani 1 1 d . . .
H4 H 0.0709 -0.3329 0.8485 0.101 Uiso 1 1 calc R . .
C5 C 0.0062(3) -0.4072(7) 0.8711(6) 0.120(3) Uani 1 1 d . . .
H5 H 0.0166 -0.4903 0.8702 0.144 Uiso 1 1 calc R . .
C6 C -0.0397(4) -0.3815(10) 0.8841(6) 0.129(3) Uani 1 1 d . . .
H6 H -0.0603 -0.4480 0.8951 0.155 Uiso 1 1 calc R . .
C7 C 0.0587(2) -0.0852(6) 0.8465(3) 0.0646(14) Uani 1 1 d . . .
H7 H 0.0906 -0.1050 0.8343 0.078 Uiso 1 1 calc R . .
C8 C 0.0800(2) 0.1276(5) 0.8348(3) 0.0592(13) Uani 1 1 d . . .
C9 C 0.0762(3) 0.2343(5) 0.8837(4) 0.083(2) Uani 1 1 d . . .
H9 H 0.0515 0.2415 0.9218 0.100 Uiso 1 1 calc R . .
C10 C 0.1087(3) 0.3308(6) 0.8764(4) 0.090(2) Uani 1 1 d . . .
H10 H 0.1069 0.4025 0.9111 0.108 Uiso 1 1 calc R . .
C11 C 0.1441(2) 0.3214(6) 0.8173(4) 0.0738(17) Uani 1 1 d . . .
H11 H 0.1666 0.3865 0.8136 0.089 Uiso 1 1 calc R . .
C12 C 0.1469(2) 0.2163(4) 0.7635(3) 0.0508(13) Uani 1 1 d . . .
C13 C 0.11521(17) 0.1182(5) 0.7748(3) 0.0517(12) Uani 1 1 d . . .
H13 H 0.1174 0.0449 0.7418 0.062 Uiso 1 1 calc R . .
C14 C 0.18473(18) 0.2117(4) 0.6968(3) 0.0456(11) Uani 1 1 d . . .
H14A H 0.2126 0.2638 0.7194 0.055 Uiso 1 1 calc R . .
H14B H 0.1967 0.1262 0.6944 0.055 Uiso 1 1 calc R . .
C15 C 0.14750(18) 0.3810(5) 0.6001(4) 0.0582(13) Uani 1 1 d . . .
H15A H 0.1217 0.3861 0.6397 0.070 Uiso 1 1 calc R . .
H15B H 0.1325 0.3976 0.5396 0.070 Uiso 1 1 calc R . .
C16 C 0.3151(2) 0.0201(4) 0.3741(3) 0.0636(14) Uani 1 1 d . . .
H16A H 0.2991 0.0364 0.3143 0.076 Uiso 1 1 calc R . .
H16B H 0.3311 -0.0612 0.3739 0.076 Uiso 1 1 calc R . .
C17 C 0.2421(2) -0.0722(4) 0.4145(3) 0.0658(15) Uani 1 1 d . . .
H17A H 0.2575 -0.1532 0.4075 0.079 Uiso 1 1 calc R . .
H17B H 0.2230 -0.0504 0.3583 0.079 Uiso 1 1 calc R . .
C18 C 0.2093(2) -0.0780(4) 0.4875(3) 0.0626(14) Uani 1 1 d . . .
H18A H 0.1834 -0.1397 0.4732 0.075 Uiso 1 1 calc R . .
H18B H 0.2282 -0.1019 0.5435 0.075 Uiso 1 1 calc R . .
C19 C 0.14702(18) 0.0392(4) 0.5466(3) 0.0535(12) Uani 1 1 d . . .
H19A H 0.1567 0.0015 0.6047 0.064 Uiso 1 1 calc R . .
H19B H 0.1207 -0.0109 0.5157 0.064 Uiso 1 1 calc R . .
C20 C 0.12976(17) 0.1687(4) 0.5580(3) 0.0527(12) Uani 1 1 d . . .
H20A H 0.1014 0.1667 0.5921 0.063 Uiso 1 1 calc R . .
H20B H 0.1187 0.2032 0.4994 0.063 Uiso 1 1 calc R . .

loop_
_atom_site_aniso_label
_atom_site_aniso_U_11
_atom_site_aniso_U_22
_atom_site_aniso_U_33
_atom_site_aniso_U_23
_atom_site_aniso_U_13
_atom_site_aniso_U_12
Pb1 0.04392(14) 0.03803(11) 0.04214(12) 0.00267(14) 0.00557(8) -0.00027(14)
S1S 0.0877(12) 0.0802(11) 0.0756(10) 0.0157(8) 0.0164(8) 0.0167(9)
C1S 0.039(3) 0.097(5) 0.077(4) 0.029(3) -0.004(3) -0.015(3)
N1S 0.115(5) 0.097(4) 0.067(3) -0.042(3) 0.011(3) -0.040(3)
N1 0.063(3) 0.084(3) 0.060(3) 0.009(2) 0.017(2) 0.008(3)
O1 0.069(3) 0.134(5) 0.120(4) 0.012(4) 0.033(3) -0.002(3)
C1 0.080(5) 0.122(7) 0.119(6) 0.008(5) 0.050(5) -0.019(5)
O2 0.068(2) 0.0438(18) 0.063(2) -0.0050(15) 0.0222(18) -0.0053(16)
N2 0.0422(19) 0.0436(17) 0.0488(18) 0.006(2) 0.0096(14) 0.004(2)
C2 0.077(5) 0.088(5) 0.071(4) 0.014(4) 0.017(3) 0.014(4)
O3 0.065(2) 0.0435(17) 0.060(2) 0.0013(15) 0.0205(17) -0.0088(16)
C3 0.051(4) 0.103(4) 0.053(3) 0.010(3) 0.003(3) -0.017(3)
C4 0.078(5) 0.066(4) 0.107(5) 0.001(4) 0.007(4) 0.009(4)
C5 0.100(7) 0.069(5) 0.194(9) -0.007(5) 0.035(6) -0.018(5)
C6 0.117(8) 0.112(8) 0.166(8) -0.029(7) 0.046(7) -0.050(6)
C7 0.050(3) 0.086(4) 0.058(3) 0.004(3) 0.005(2) 0.007(3)
C8 0.061(4) 0.060(3) 0.060(3) 0.012(3) 0.020(3) 0.001(3)
C9 0.111(6) 0.067(4) 0.081(4) 0.006(3) 0.055(4) 0.009(3)
C10 0.132(6) 0.064(4) 0.081(4) -0.009(3) 0.048(4) 0.009(4)
C11 0.097(5) 0.060(4) 0.068(4) -0.005(3) 0.029(3) 0.001(3)
C12 0.060(3) 0.050(3) 0.044(3) 0.0045(18) 0.011(2) 0.003(2)
C13 0.053(3) 0.056(3) 0.047(3) 0.004(2) 0.010(2) 0.002(2)
C14 0.043(3) 0.047(3) 0.048(3) 0.0000(18) 0.007(2) -0.0010(18)
C15 0.052(3) 0.054(3) 0.071(3) 0.007(3) 0.019(3) 0.009(2)
C16 0.080(4) 0.044(3) 0.072(3) -0.004(2) 0.032(3) 0.004(3)
C17 0.086(4) 0.039(3) 0.076(4) -0.012(2) 0.022(3) -0.010(3)
C18 0.072(4) 0.044(3) 0.074(4) 0.000(2) 0.021(3) -0.011(2)
C19 0.052(3) 0.054(3) 0.056(3) 0.000(2) 0.011(2) -0.015(2)
C20 0.045(3) 0.066(3) 0.048(3) 0.003(2) 0.007(2) -0.010(2)

loop_
_atom_type_symbol
_atom_type_description
_atom_type_scat_dispersion_real
_atom_type_scat_dispersion_imag
_atom_type_scat_source
C C 0.0033 0.0016 'International Tables Vol C Tables 4.2.6.8 and 6.1.1.4'
H H 0.0000 0.0000 'International Tables Vol C Tables 4.2.6.8 and 6.1.1.4'
N N 0.0061 0.0033 'International Tables Vol C Tables 4.2.6.8 and 6.1.1.4'
O O 0.0106 0.0060 'International Tables Vol C Tables 4.2.6.8 and 6.1.1.4'
S S 0.1246 0.1234 'International Tables Vol C Tables 4.2.6.8 and 6.1.1.4'
Pb Pb -3.3944 10.1111 'International Tables Vol C Tables 4.2.6.8 and 6.1.1.4'

loop_
_geom_angle_atom_site_label_1
_geom_angle_atom_site_label_2
_geom_angle_atom_site_label_3
_geom_angle
_geom_angle_site_symmetry_1
_geom_angle_site_symmetry_3
_geom_angle_publ_flag
O3 Pb1 O2 58.56(9) . . ?
O3 Pb1 N2 60.90(9) . . ?
O2 Pb1 N2 117.38(9) . . ?
O3 Pb1 S1S 94.41(8) . . ?
O2 Pb1 S1S 77.10(8) . . ?
N2 Pb1 S1S 93.19(8) . . ?
O3 Pb1 S1S 85.59(8) . 7_556 ?
O2 Pb1 S1S 102.90(8) . 7_556 ?
N2 Pb1 S1S 86.81(8) . 7_556 ?
S1S Pb1 S1S 180.0 . 7_556 ?
C1S S1S Pb1 97.36(19) . . ?
N1S C1S S1S 172.2(6) . . ?
C7 N1 C8 121.3(5) . . ?
C2 O1 H1O 109.5 . . ?
C6 C1 C2 115.7(8) . . ?
C6 C1 H1 122.1 . . ?
C2 C1 H1 122.1 . . ?
C17 O2 C16 110.9(4) . . ?
C17 O2 Pb1 118.5(3) . . ?
C16 O2 Pb1 117.4(2) . . ?
C15 N2 C20 108.1(4) . . ?
C15 N2 C14 112.5(4) . . ?
C20 N2 C14 112.8(3) . . ?
C15 N2 Pb1 107.4(3) . . ?
C20 N2 Pb1 106.8(2) . . ?
C14 N2 Pb1 108.9(3) . . ?
O1 C2 C1 118.0(7) . . ?
O1 C2 C3 122.1(6) . . ?
C1 C2 C3 119.6(7) . . ?
C18 O3 C19 111.5(3) . . ?
C18 O3 Pb1 118.6(3) . . ?
C19 O3 Pb1 121.3(3) . . ?
C4 C3 C2 118.9(6) . . ?
C4 C3 C7 121.7(6) . . ?
C2 C3 C7 119.5(7) . . ?
C5 C4 C3 120.5(7) . . ?
C5 C4 H4 119.8 . . ?
C3 C4 H4 119.8 . . ?
C6 C5 C4 120.5(8) . . ?
C6 C5 H5 119.8 . . ?
C4 C5 H5 119.8 . . ?
C5 C6 C1 124.2(8) . . ?
C5 C6 H6 117.9 . . ?
C1 C6 H6 117.9 . . ?
N1 C7 C3 123.3(6) . . ?
N1 C7 H7 118.4 . . ?
C3 C7 H7 118.4 . . ?
C9 C8 C13 120.6(5) . . ?
C9 C8 N1 115.4(5) . . ?
C13 C8 N1 124.0(5) . . ?
C8 C9 C10 119.8(5) . . ?
C8 C9 H9 120.1 . . ?
C10 C9 H9 120.1 . . ?
C9 C10 C11 119.9(6) . . ?
C9 C10 H10 120.1 . . ?
C11 C10 H10 120.1 . . ?
C10 C11 C12 121.1(6) . . ?
C10 C11 H11 119.4 . . ?
C12 C11 H11 119.4 . . ?
C13 C12 C11 117.9(5) . . ?
C13 C12 C14 122.4(4) . . ?
C11 C12 C14 119.7(5) . . ?
C12 C13 C8 120.6(5) . . ?
C12 C13 H13 119.7 . . ?
C8 C13 H13 119.7 . . ?
N2 C14 C12 116.5(4) . . ?
N2 C14 H14A 108.2 . . ?
C12 C14 H14A 108.2 . . ?
N2 C14 H14B 108.2 . . ?
C12 C14 H14B 108.2 . . ?
H14A C14 H14B 107.3 . . ?
N2 C15 C16 114.2(4) . 7_556 ?
N2 C15 H15A 108.7 . . ?
C16 C15 H15A 108.7 7_556 . ?
N2 C15 H15B 108.7 . . ?
C16 C15 H15B 108.7 7_556 . ?
H15A C15 H15B 107.6 . . ?
O2 C16 C15 109.1(4) . 7_556 ?
O2 C16 H16A 109.9 . . ?
C15 C16 H16A 109.9 7_556 . ?
O2 C16 H16B 109.9 . . ?
C15 C16 H16B 109.9 7_556 . ?
H16A C16 H16B 108.3 . . ?
O2 C17 C18 108.3(4) . . ?
O2 C17 H17A 110.0 . . ?
C18 C17 H17A 110.0 . . ?
O2 C17 H17B 110.0 . . ?
C18 C17 H17B 110.0 . . ?
H17A C17 H17B 108.4 . . ?
O3 C18 C17 107.6(4) . . ?
O3 C18 H18A 110.2 . . ?
C17 C18 H18A 110.2 . . ?
O3 C18 H18B 110.2 . . ?
C17 C18 H18B 110.2 . . ?
H18A C18 H18B 108.5 . . ?
O3 C19 C20 108.3(4) . . ?
O3 C19 H19A 110.0 . . ?
C20 C19 H19A 110.0 . . ?
O3 C19 H19B 110.0 . . ?
C20 C19 H19B 110.0 . . ?
H19A C19 H19B 108.4 . . ?
C19 C20 N2 114.1(4) . . ?
C19 C20 H20A 108.7 . . ?
N2 C20 H20A 108.7 . . ?
C19 C20 H20B 108.7 . . ?
N2 C20 H20B 108.7 . . ?
H20A C20 H20B 107.6 . . ?

loop_
_geom_bond_atom_site_label_1
_geom_bond_atom_site_label_2
_geom_bond_distance
_geom_bond_site_symmetry_2
_geom_bond_publ_flag
Pb1 O3 2.768(3) . ?
Pb1 O2 2.772(3) . ?
Pb1 N2 2.862(3) . ?
Pb1 S1S 2.9253(17) . ?
Pb1 S1S 2.9253(17) 7_556 ?
S1S C1S 1.674(7) . ?
C1S N1S 1.102(7) . ?
N1 C7 1.301(6) . ?
N1 C8 1.398(6) . ?
O1 C2 1.367(8) . ?
O1 H1O 0.8200 . ?
C1 C6 1.388(10) . ?
C1 C2 1.412(10) . ?
C1 H1 0.9300 . ?
O2 C17 1.415(5) . ?
O2 C16 1.441(5) . ?
N2 C15 1.472(5) . ?
N2 C20 1.475(6) . ?
N2 C14 1.491(6) . ?
C2 C3 1.418(8) . ?
O3 C18 1.421(5) . ?
O3 C19 1.427(5) . ?
C3 C4 1.376(10) . ?
C3 C7 1.494(8) . ?
C4 C5 1.358(9) . ?
C4 H4 0.9300 . ?
C5 C6 1.313(11) . ?
C5 H5 0.9300 . ?
C6 H6 0.9300 . ?
C7 H7 0.9300 . ?
C8 C9 1.363(7) . ?
C8 C13 1.387(6) . ?
C9 C10 1.368(9) . ?
C9 H9 0.9300 . ?
C10 C11 1.382(7) . ?
C10 H10 0.9300 . ?
C11 C12 1.388(7) . ?
C11 H11 0.9300 . ?
C12 C13 1.377(6) . ?
C12 C14 1.511(7) . ?
C13 H13 0.9300 . ?
C14 H14A 0.9700 . ?
C14 H14B 0.9700 . ?
C15 C16 1.487(7) 7_556 ?
C15 H15A 0.9700 . ?
C15 H15B 0.9700 . ?
C16 C15 1.487(7) 7_556 ?
C16 H16A 0.9700 . ?
C16 H16B 0.9700 . ?
C17 C18 1.487(6) . ?
C17 H17A 0.9700 . ?
C17 H17B 0.9700 . ?
C18 H18A 0.9700 . ?
C18 H18B 0.9700 . ?
C19 C20 1.475(6) . ?
C19 H19A 0.9700 . ?
C19 H19B 0.9700 . ?
C20 H20A 0.9700 . ?
C20 H20B 0.9700 . ?

loop_
_geom_hbond_atom_site_label_D
_geom_hbond_atom_site_label_H
_geom_hbond_atom_site_label_A
_geom_hbond_distance_DH
_geom_hbond_distance_HA
_geom_hbond_distance_DA
_geom_hbond_angle_DHA
_geom_hbond_site_symmetry_A
O1 H1O N1 0.82 1.89 2.627(6) 148.2 .

loop_
_geom_torsion_atom_site_label_1
_geom_torsion_atom_site_label_2
_geom_torsion_atom_site_label_3
_geom_torsion_atom_site_label_4
_geom_torsion
_geom_torsion_site_symmetry_1
_geom_torsion_site_symmetry_2
_geom_torsion_site_symmetry_3
_geom_torsion_site_symmetry_4
_geom_torsion_publ_flag
O3 Pb1 S1S C1S -122.2(2) . . . . ?
O2 Pb1 S1S C1S -178.5(2) . . . . ?
N2 Pb1 S1S C1S -61.1(2) . . . . ?
O3 Pb1 O2 C17 16.5(3) . . . . ?
N2 Pb1 O2 C17 33.0(4) . . . . ?
S1S Pb1 O2 C17 119.9(3) . . . . ?
S1S Pb1 O2 C17 -60.1(3) 7_556 . . . ?
O3 Pb1 O2 C16 154.1(4) . . . . ?
N2 Pb1 O2 C16 170.6(3) . . . . ?
S1S Pb1 O2 C16 -102.5(3) . . . . ?
S1S Pb1 O2 C16 77.5(3) 7_556 . . . ?
O3 Pb1 N2 C15 -142.8(3) . . . . ?
O2 Pb1 N2 C15 -159.0(3) . . . . ?
S1S Pb1 N2 C15 123.9(3) . . . . ?
S1S Pb1 N2 C15 -56.1(3) 7_556 . . . ?
O3 Pb1 N2 C20 -27.1(3) . . . . ?
O2 Pb1 N2 C20 -43.2(3) . . . . ?
S1S Pb1 N2 C20 -120.4(3) . . . . ?
S1S Pb1 N2 C20 59.6(3) 7_556 . . . ?
O3 Pb1 N2 C14 95.0(3) . . . . ?
O2 Pb1 N2 C14 78.9(3) . . . . ?
S1S Pb1 N2 C14 1.8(3) . . . . ?
S1S Pb1 N2 C14 -178.2(3) 7_556 . . . ?
C6 C1 C2 O1 -176.8(8) . . . . ?
C6 C1 C2 C3 9.3(11) . . . . ?
O2 Pb1 O3 C18 17.6(3) . . . . ?
N2 Pb1 O3 C18 -145.6(3) . . . . ?
S1S Pb1 O3 C18 -54.4(3) . . . . ?
S1S Pb1 O3 C18 125.6(3) 7_556 . . . ?
O2 Pb1 O3 C19 162.6(3) . . . . ?
N2 Pb1 O3 C19 -0.6(3) . . . . ?
S1S Pb1 O3 C19 90.6(3) . . . . ?
S1S Pb1 O3 C19 -89.4(3) 7_556 . . . ?
O1 C2 C3 C4 -179.5(6) . . . . ?
C1 C2 C3 C4 -5.8(9) . . . . ?
O1 C2 C3 C7 -0.1(9) . . . . ?
C1 C2 C3 C7 173.5(6) . . . . ?
C2 C3 C4 C5 0.4(10) . . . . ?
C7 C3 C4 C5 -178.9(6) . . . . ?
C3 C4 C5 C6 1.1(13) . . . . ?
C4 C5 C6 C1 3.0(17) . . . . ?
C2 C1 C6 C5 -8.1(15) . . . . ?
C8 N1 C7 C3 -179.7(4) . . . . ?
C4 C3 C7 N1 -179.0(5) . . . . ?
C2 C3 C7 N1 1.7(8) . . . . ?
C7 N1 C8 C9 -145.6(6) . . . . ?
C7 N1 C8 C13 34.8(8) . . . . ?
C13 C8 C9 C10 -2.9(10) . . . . ?
N1 C8 C9 C10 177.5(6) . . . . ?
C8 C9 C10 C11 2.2(11) . . . . ?
C9 C10 C11 C12 1.3(10) . . . . ?
C10 C11 C12 C13 -4.1(8) . . . . ?
C10 C11 C12 C14 177.4(6) . . . . ?
C11 C12 C13 C8 3.4(7) . . . . ?
C14 C12 C13 C8 -178.1(5) . . . . ?
C9 C8 C13 C12 0.1(8) . . . . ?
N1 C8 C13 C12 179.7(5) . . . . ?
C15 N2 C14 C12 56.7(5) . . . . ?
C20 N2 C14 C12 -65.9(5) . . . . ?
Pb1 N2 C14 C12 175.7(3) . . . . ?
C13 C12 C14 N2 87.2(5) . . . . ?
C11 C12 C14 N2 -94.3(6) . . . . ?
C20 N2 C15 C16 -167.7(4) . . . 7_556 ?
C14 N2 C15 C16 67.1(5) . . . 7_556 ?
Pb1 N2 C15 C16 -52.7(5) . . . 7_556 ?
C17 O2 C16 C15 179.2(4) . . . 7_556 ?
Pb1 O2 C16 C15 38.5(5) . . . 7_556 ?
C16 O2 C17 C18 173.6(4) . . . . ?
Pb1 O2 C17 C18 -46.2(5) . . . . ?
C19 O3 C18 C17 164.8(4) . . . . ?
Pb1 O3 C18 C17 -47.0(5) . . . . ?
O2 C17 C18 O3 59.0(6) . . . . ?
C18 O3 C19 C20 175.6(4) . . . . ?
Pb1 O3 C19 C20 28.4(5) . . . . ?
O3 C19 C20 N2 -59.0(5) . . . . ?
C15 N2 C20 C19 173.0(4) . . . . ?
C14 N2 C20 C19 -62.0(5) . . . . ?
Pb1 N2 C20 C19 57.6(4) . . . . ?
